data_1563985
loop_
_publ_author_name
'Zhang, Nan'
'Zhu, Di'
'Herbert, David E.'
'van Leest, Nicolaas P.'
'de Bruin, Bas'
'Budzelaar, Peter H.M.'

_publ_section_title
;
 Reactivity of Rhodium(II) amido/Rhodium(I) aminyl complexes
;
_journal_name_full 'Inorganica Chimica Acta'
_journal_page_first 709
_journal_page_last 716
_journal_paper_doi 10.1016/j.ica.2018.06.015
_journal_volume 482
_journal_year 2018
_chemical_formula_moiety 'C54 H60 N6 Rh2'
_chemical_formula_sum 'C54 H60 N6 Rh2'
_chemical_formula_weight 998.90
_chemical_properties_physical 'air-sensitive, moisture-sensitive'
_space_group_crystal_system triclinic
_space_group_IT_number 2
_space_group_name_Hall '-P 1'
_space_group_name_H-M_alt 'P -1'
_atom_sites_solution_hydrogens mixed
_cell_angle_alpha 105.535(2)
_cell_angle_beta 95.911(3)
_cell_angle_gamma 104.176(2)
_cell_formula_units_Z 2
_cell_length_a 12.6337(8)
_cell_length_b 14.9235(10)
_cell_length_c 15.3789(10)
_cell_measurement_reflns_used 9921
_cell_measurement_temperature 150(2)
_cell_measurement_theta_max 33.2005
_cell_measurement_theta_min 2.4445
_cell_volume 2664.1(3)
_computing_structure_refinement 'SHELXL-2018/1 (Sheldrick, 2018)'
_computing_structure_solution 'SHELXS-2018/1 (Sheldrick, 2018)'
_diffrn_ambient_temperature 150(2)
_diffrn_measured_fraction_theta_full 0.998
_diffrn_measured_fraction_theta_max 0.998
_diffrn_measurement_device_type 'Bruker D8 QUEST ECO CMOS'
_diffrn_measurement_method 'Bruker D8 QUEST ECO CMOS'
_diffrn_radiation_probe x-ray
_diffrn_radiation_type MoK\a
_diffrn_radiation_wavelength 0.71073
_diffrn_reflns_av_R_equivalents 0.0269
_diffrn_reflns_av_unetI/netI 0.0110
_diffrn_reflns_Laue_measured_fraction_full 0.998
_diffrn_reflns_Laue_measured_fraction_max 0.998
_diffrn_reflns_limit_h_max 15
_diffrn_reflns_limit_h_min -15
_diffrn_reflns_limit_k_max 18
_diffrn_reflns_limit_k_min -18
_diffrn_reflns_limit_l_max 18
_diffrn_reflns_limit_l_min -18
_diffrn_reflns_number 115370
_diffrn_reflns_point_group_measured_fraction_full 0.998
_diffrn_reflns_point_group_measured_fraction_max 0.998
_diffrn_reflns_theta_full 25.242
_diffrn_reflns_theta_max 25.498
_diffrn_reflns_theta_min 2.274
_diffrn_source 'fine-focus tube'
_exptl_absorpt_coefficient_mu 0.657
_exptl_absorpt_correction_T_max 0.7465
_exptl_absorpt_correction_T_min 0.7075
_exptl_absorpt_correction_type multi-scan
_exptl_absorpt_process_details 'SADABS V2014/5 (Bruker AXS Inc.)'
_exptl_crystal_colour black
_exptl_crystal_density_diffrn 1.245
_exptl_crystal_description 'irregular block'
_exptl_crystal_F_000 1032
_exptl_crystal_recrystallization_method pentane
_exptl_crystal_size_max 0.250
_exptl_crystal_size_mid 0.190
_exptl_crystal_size_min 0.150
_refine_diff_density_max 1.763
_refine_diff_density_min -0.498
_refine_diff_density_rms 0.065
_refine_ls_extinction_coef .
_refine_ls_extinction_method none
_refine_ls_goodness_of_fit_ref 1.170
_refine_ls_hydrogen_treatment mixed
_refine_ls_matrix_type full
_refine_ls_number_parameters 575
_refine_ls_number_reflns 9909
_refine_ls_number_restraints 0
_refine_ls_restrained_S_all 1.170
_refine_ls_R_factor_all 0.0358
_refine_ls_R_factor_gt 0.0280
_refine_ls_shift/su_max 0.001
_refine_ls_shift/su_mean 0.000
_refine_ls_structure_factor_coef Fsqd
_refine_ls_weighting_details 'w=1/[\s^2^(Fo^2^)+(0.0170P)^2^+4.5186P] where P=(Fo^2^+2Fc^2^)/3'
_refine_ls_weighting_scheme calc
_refine_ls_wR_factor_gt 0.0614
_refine_ls_wR_factor_ref 0.0710
_reflns_Friedel_coverage 0.000
_reflns_Friedel_fraction_full .
_reflns_Friedel_fraction_max .
_reflns_number_gt 8687
_reflns_number_total 9909
_reflns_threshold_expression 'I > 2\s(I)'
_cod_data_source_file ICA-2018-482-709.cif
_cod_data_source_block complex_6c
_cod_database_code 1563985
_shelx_space_group_comment
;
The symmetry employed for this shelxl refinement is uniquely defined
by the following loop, which should always be used as a source of
symmetry information in preference to the above space-group names.
They are only intended as comments.
;
_shelx_estimated_absorpt_t_min 0.853
_shelx_estimated_absorpt_t_max 0.908
_exptl_absorpt_special_details 'SADABS V2014/5 (Bruker AXS Inc.)'

loop_
_space_group_symop_operation_xyz
'x, y, z'
'-x, -y, -z'

loop_
_atom_site_label
_atom_site_type_symbol
_atom_site_fract_x
_atom_site_fract_y
_atom_site_fract_z
_atom_site_U_iso_or_equiv
_atom_site_adp_type
_atom_site_occupancy
_atom_site_site_symmetry_order
_atom_site_calc_flag
_atom_site_refinement_flags_posn
_atom_site_refinement_flags_adp
_atom_site_refinement_flags_occupancy
_atom_site_disorder_assembly
_atom_site_disorder_group
Rh2 Rh 0.28028(2) 0.47686(2) 0.17494(2) 0.01915(5) Uani 1 1 d . . . . .
Rh1 Rh 0.30590(2) 0.25269(2) 0.38002(2) 0.02193(6) Uani 1 1 d . . . . .
N1 N 0.1987(2) 0.26167(16) 0.46856(16) 0.0331(5) Uani 1 1 d . . . . .
N2 N 0.23153(19) 0.10751(15) 0.32734(15) 0.0272(5) Uani 1 1 d . . . . .
N3 N 0.24596(18) 0.60537(15) 0.20039(14) 0.0240(4) Uani 1 1 d . . . . .
N4 N 0.21038(17) 0.44173(14) 0.04126(14) 0.0224(4) Uani 1 1 d . . . . .
N5 N 0.32122(18) 0.49012(15) 0.30669(15) 0.0233(4) Uani 1 1 d . . . . .
H5 H 0.316(3) 0.538(2) 0.349(2) 0.035(8) Uiso 1 1 d . . . . .
N6 N 0.34480(17) 0.36260(14) 0.17032(13) 0.0208(4) Uani 1 1 d . . . . .
C11 C 0.0529(4) 0.2113(3) 0.5542(3) 0.0655(12) Uani 1 1 d . . . . .
H111 H 0.099384 0.233920 0.615284 0.098 Uiso 1 1 calc R U . . .
H112 H -0.006182 0.152507 0.548758 0.098 Uiso 1 1 calc R U . . .
H113 H 0.019855 0.261902 0.545442 0.098 Uiso 1 1 calc R U . . .
C12 C 0.1237(3) 0.1888(2) 0.4815(2) 0.0444(8) Uani 1 1 d . . . . .
C13 C 0.1049(3) 0.0918(2) 0.4317(2) 0.0473(8) Uani 1 1 d . . . . .
H13 H 0.052205 0.045958 0.449583 0.057 Uiso 1 1 calc R U . . .
C14 C 0.1541(3) 0.0539(2) 0.3588(2) 0.0367(7) Uani 1 1 d . . . . .
C15 C 0.1146(3) -0.0550(2) 0.3148(2) 0.0480(8) Uani 1 1 d . . . . .
H151 H 0.101709 -0.069889 0.247884 0.072 Uiso 1 1 calc R U . . .
H152 H 0.045354 -0.081567 0.334288 0.072 Uiso 1 1 calc R U . . .
H153 H 0.171234 -0.083987 0.333777 0.072 Uiso 1 1 calc R U . . .
C21 C 0.2030(3) 0.3592(2) 0.5192(2) 0.0347(6) Uani 1 1 d . . . . .
C22 C 0.1390(3) 0.4067(2) 0.4786(2) 0.0371(7) Uani 1 1 d . . . . .
C23 C 0.1498(3) 0.5036(2) 0.5242(3) 0.0472(8) Uani 1 1 d . . . . .
H23 H 0.106889 0.537216 0.498206 0.057 Uiso 1 1 calc R U . . .
C24 C 0.2217(3) 0.5512(3) 0.6064(3) 0.0563(10) Uani 1 1 d . . . . .
H24 H 0.228921 0.617580 0.636073 0.068 Uiso 1 1 calc R U . . .
C25 C 0.2833(4) 0.5032(3) 0.6459(2) 0.0555(10) Uani 1 1 d . . . . .
H25 H 0.332133 0.536632 0.702906 0.067 Uiso 1 1 calc R U . . .
C26 C 0.2749(3) 0.4057(2) 0.6030(2) 0.0452(8) Uani 1 1 d . . . . .
C27 C 0.0641(3) 0.3560(2) 0.3871(2) 0.0456(8) Uani 1 1 d . . . . .
H271 H 0.109051 0.343782 0.339363 0.068 Uiso 1 1 calc R U . . .
H272 H 0.018565 0.396939 0.373844 0.068 Uiso 1 1 calc R U . . .
H273 H 0.015759 0.294212 0.388433 0.068 Uiso 1 1 calc R U . . .
C28 C 0.3443(4) 0.3540(3) 0.6448(2) 0.0622(11) Uani 1 1 d . . . . .
H281 H 0.298776 0.312695 0.674996 0.093 Uiso 1 1 calc R U . . .
H282 H 0.406687 0.401774 0.690152 0.093 Uiso 1 1 calc R U . . .
H283 H 0.372772 0.313810 0.596649 0.093 Uiso 1 1 calc R U . . .
C31 C 0.2689(2) 0.05774(17) 0.24860(18) 0.0276(6) Uani 1 1 d . . . . .
C32 C 0.3596(3) 0.02146(19) 0.2599(2) 0.0339(6) Uani 1 1 d . . . . .
C33 C 0.3959(3) -0.0233(2) 0.1819(2) 0.0448(8) Uani 1 1 d . . . . .
H33 H 0.459316 -0.046056 0.188332 0.054 Uiso 1 1 calc R U . . .
C34 C 0.3417(3) -0.0353(2) 0.0955(2) 0.0526(9) Uani 1 1 d . . . . .
H34 H 0.367491 -0.066495 0.042987 0.063 Uiso 1 1 calc R U . . .
C35 C 0.2501(3) -0.0020(2) 0.0851(2) 0.0466(8) Uani 1 1 d . . . . .
H35 H 0.211914 -0.012116 0.025174 0.056 Uiso 1 1 calc R U . . .
C36 C 0.2126(3) 0.04653(18) 0.16143(19) 0.0334(6) Uani 1 1 d . . . . .
C37 C 0.4147(3) 0.0283(2) 0.3534(2) 0.0444(8) Uani 1 1 d . . . . .
H371 H 0.367055 -0.018737 0.376993 0.067 Uiso 1 1 calc R U . . .
H372 H 0.426835 0.093935 0.394847 0.067 Uiso 1 1 calc R U . . .
H373 H 0.486141 0.014213 0.349639 0.067 Uiso 1 1 calc R U . . .
C38 C 0.1164(3) 0.0871(2) 0.1514(2) 0.0447(8) Uani 1 1 d . . . . .
H381 H 0.058294 0.057796 0.181165 0.067 Uiso 1 1 calc R U . . .
H382 H 0.086986 0.072544 0.086072 0.067 Uiso 1 1 calc R U . . .
H383 H 0.141044 0.157545 0.180250 0.067 Uiso 1 1 calc R U . . .
C41 C 0.1925(3) 0.74468(19) 0.1710(2) 0.0355(7) Uani 1 1 d . . . . .
H411 H 0.132561 0.743798 0.206781 0.053 Uiso 1 1 calc R U . . .
H412 H 0.173552 0.764996 0.117314 0.053 Uiso 1 1 calc R U . . .
H413 H 0.261611 0.790348 0.209193 0.053 Uiso 1 1 calc R U . . .
C42 C 0.2075(2) 0.64420(18) 0.13982(18) 0.0257(5) Uani 1 1 d . . . . .
C43 C 0.1738(2) 0.59406(19) 0.04653(18) 0.0273(5) Uani 1 1 d . . . . .
H43 H 0.152136 0.629776 0.008687 0.033 Uiso 1 1 calc R U . . .
C44 C 0.1680(2) 0.49793(19) 0.00186(17) 0.0248(5) Uani 1 1 d . . . . .
C45 C 0.1050(2) 0.4593(2) -0.09623(18) 0.0334(6) Uani 1 1 d . . . . .
H451 H 0.155070 0.441321 -0.138031 0.050 Uiso 1 1 calc R U . . .
H452 H 0.076005 0.509537 -0.111374 0.050 Uiso 1 1 calc R U . . .
H453 H 0.043172 0.402120 -0.102634 0.050 Uiso 1 1 calc R U . . .
C51 C 0.2745(2) 0.66583(17) 0.29442(17) 0.0256(5) Uani 1 1 d . . . . .
C52 C 0.1955(2) 0.65828(19) 0.35133(18) 0.0291(6) Uani 1 1 d . . . . .
C53 C 0.2267(3) 0.7158(2) 0.44330(19) 0.0369(7) Uani 1 1 d . . . . .
H53 H 0.174547 0.711720 0.483397 0.044 Uiso 1 1 calc R U . . .
C54 C 0.3323(3) 0.7785(2) 0.4764(2) 0.0406(7) Uani 1 1 d . . . . .
H54 H 0.352331 0.817184 0.538941 0.049 Uiso 1 1 calc R U . . .
C55 C 0.4084(3) 0.7849(2) 0.4189(2) 0.0385(7) Uani 1 1 d . . . . .
H55 H 0.480873 0.828116 0.442375 0.046 Uiso 1 1 calc R U . . .
C56 C 0.3813(2) 0.72948(19) 0.32715(19) 0.0303(6) Uani 1 1 d . . . . .
C57 C 0.0801(3) 0.5904(2) 0.3141(2) 0.0393(7) Uani 1 1 d . . . . .
H571 H 0.040474 0.614780 0.271610 0.059 Uiso 1 1 calc R U . . .
H572 H 0.040136 0.586633 0.364964 0.059 Uiso 1 1 calc R U . . .
H573 H 0.084802 0.525725 0.281696 0.059 Uiso 1 1 calc R U . . .
C58 C 0.4632(3) 0.7384(2) 0.2641(2) 0.0415(7) Uani 1 1 d . . . . .
H581 H 0.467135 0.673680 0.230856 0.062 Uiso 1 1 calc R U . . .
H582 H 0.536456 0.777615 0.299891 0.062 Uiso 1 1 calc R U . . .
H583 H 0.439546 0.769674 0.220079 0.062 Uiso 1 1 calc R U . . .
C61 C 0.1901(2) 0.34320(18) -0.01603(17) 0.0252(5) Uani 1 1 d . . . . .
C62 C 0.2526(3) 0.3231(2) -0.08483(18) 0.0320(6) Uani 1 1 d . . . . .
C63 C 0.2256(3) 0.2285(2) -0.1439(2) 0.0438(8) Uani 1 1 d . . . . .
H63 H 0.266742 0.213705 -0.191435 0.053 Uiso 1 1 calc R U . . .
C64 C 0.1404(3) 0.1563(2) -0.1344(2) 0.0519(9) Uani 1 1 d . . . . .
H64 H 0.122797 0.092341 -0.175372 0.062 Uiso 1 1 calc R U . . .
C65 C 0.0805(3) 0.1768(2) -0.0654(2) 0.0440(8) Uani 1 1 d . . . . .
H65 H 0.021937 0.126363 -0.059273 0.053 Uiso 1 1 calc R U . . .
C66 C 0.1040(2) 0.2699(2) -0.00445(19) 0.0321(6) Uani 1 1 d . . . . .
C67 C 0.3452(3) 0.4016(2) -0.0973(2) 0.0385(7) Uani 1 1 d . . . . .
H671 H 0.400629 0.372819 -0.124516 0.058 Uiso 1 1 calc R U . . .
H672 H 0.380100 0.449524 -0.037615 0.058 Uiso 1 1 calc R U . . .
H673 H 0.315043 0.433345 -0.138048 0.058 Uiso 1 1 calc R U . . .
C68 C 0.0379(2) 0.2908(2) 0.0700(2) 0.0397(7) Uani 1 1 d . . . . .
H681 H -0.025702 0.234225 0.060920 0.060 Uiso 1 1 calc R U . . .
H682 H 0.011401 0.346881 0.068204 0.060 Uiso 1 1 calc R U . . .
H683 H 0.084796 0.305146 0.129737 0.060 Uiso 1 1 calc R U . . .
C71 C 0.3570(2) 0.42169(17) 0.32802(16) 0.0210(5) Uani 1 1 d . . . . .
C72 C 0.37144(19) 0.34946(17) 0.25128(16) 0.0201(5) Uani 1 1 d . . . . .
C73 C 0.4138(2) 0.27388(17) 0.27216(17) 0.0226(5) Uani 1 1 d . . . . .
H73 H 0.412451 0.215938 0.220575 0.027 Uiso 1 1 calc R U . . .
C74 C 0.4740(2) 0.28797(18) 0.35915(18) 0.0274(6) Uani 1 1 d . . . . .
H74 H 0.522694 0.246260 0.367924 0.033 Uiso 1 1 calc R U . . .
C75 C 0.4605(2) 0.36059(19) 0.43474(18) 0.0291(6) Uani 1 1 d . . . . .
H75 H 0.500004 0.372118 0.498239 0.035 Uiso 1 1 calc R U . . .
C76 C 0.3858(2) 0.41330(17) 0.41805(17) 0.0250(5) Uani 1 1 d . . . . .
H76 H 0.366251 0.457098 0.471629 0.030 Uiso 1 1 calc R U . . .
C81 C 0.3929(2) 0.31327(18) 0.09842(17) 0.0252(5) Uani 1 1 d . . . . .
C82 C 0.3516(3) 0.2155(2) 0.05217(19) 0.0334(6) Uani 1 1 d . . . . .
H82 H 0.285013 0.178244 0.063654 0.040 Uiso 1 1 calc R U . . .
C83 C 0.4092(3) 0.1721(2) -0.0120(2) 0.0491(9) Uani 1 1 d . . . . .
H83 H 0.382591 0.104451 -0.043055 0.059 Uiso 1 1 calc R U . . .
C84 C 0.5033(3) 0.2262(3) -0.0302(2) 0.0533(10) Uani 1 1 d . . . . .
H84 H 0.541218 0.195964 -0.074370 0.064 Uiso 1 1 calc R U . . .
C85 C 0.5437(3) 0.3236(3) 0.0146(3) 0.0533(9) Uani 1 1 d . . . . .
H85 H 0.608917 0.360978 0.001298 0.064 Uiso 1 1 calc R U . . .
C86 C 0.4886(3) 0.3673(2) 0.0796(2) 0.0386(7) Uani 1 1 d . . . . .
H86 H 0.516669 0.434744 0.111269 0.046 Uiso 1 1 calc R U . . .

loop_
_atom_site_aniso_label
_atom_site_aniso_U_11
_atom_site_aniso_U_22
_atom_site_aniso_U_33
_atom_site_aniso_U_23
_atom_site_aniso_U_13
_atom_site_aniso_U_12
Rh2 0.02494(10) 0.01613(9) 0.01649(10) 0.00357(7) 0.00310(7) 0.00780(7)
Rh1 0.03084(11) 0.01624(10) 0.01972(10) 0.00545(7) 0.00613(8) 0.00789(8)
N1 0.0485(15) 0.0261(12) 0.0323(12) 0.0114(10) 0.0194(11) 0.0167(11)
N2 0.0347(12) 0.0187(10) 0.0295(12) 0.0083(9) 0.0095(10) 0.0075(9)
N3 0.0303(11) 0.0201(10) 0.0211(10) 0.0044(8) 0.0026(9) 0.0093(9)
N4 0.0255(11) 0.0198(10) 0.0196(10) 0.0035(8) 0.0024(8) 0.0056(8)
N5 0.0303(12) 0.0173(10) 0.0210(11) 0.0029(9) 0.0031(9) 0.0084(9)
N6 0.0245(11) 0.0181(10) 0.0193(10) 0.0038(8) 0.0051(8) 0.0064(8)
C11 0.090(3) 0.049(2) 0.078(3) 0.029(2) 0.062(3) 0.028(2)
C12 0.060(2) 0.0374(17) 0.0497(19) 0.0214(15) 0.0337(17) 0.0205(15)
C13 0.062(2) 0.0338(16) 0.058(2) 0.0236(15) 0.0344(18) 0.0134(15)
C14 0.0499(18) 0.0239(14) 0.0401(16) 0.0136(12) 0.0165(14) 0.0097(13)
C15 0.065(2) 0.0258(15) 0.053(2) 0.0151(14) 0.0236(17) 0.0043(15)
C21 0.0500(18) 0.0316(15) 0.0311(15) 0.0115(12) 0.0212(13) 0.0192(13)
C22 0.0418(17) 0.0326(15) 0.0434(17) 0.0123(13) 0.0191(14) 0.0167(13)
C23 0.054(2) 0.0359(17) 0.061(2) 0.0149(16) 0.0223(17) 0.0243(15)
C24 0.082(3) 0.0350(18) 0.051(2) -0.0004(16) 0.023(2) 0.0244(18)
C25 0.084(3) 0.049(2) 0.0295(17) -0.0016(15) 0.0143(17) 0.026(2)
C26 0.071(2) 0.0467(18) 0.0267(15) 0.0113(14) 0.0196(15) 0.0277(17)
C27 0.0407(18) 0.0436(18) 0.055(2) 0.0153(16) 0.0083(15) 0.0162(15)
C28 0.098(3) 0.076(3) 0.0253(16) 0.0167(17) 0.0106(18) 0.047(2)
C31 0.0382(15) 0.0114(11) 0.0285(14) 0.0036(10) 0.0077(11) 0.0005(10)
C32 0.0440(17) 0.0175(12) 0.0373(16) 0.0049(11) 0.0091(13) 0.0068(12)
C33 0.057(2) 0.0268(15) 0.054(2) 0.0081(14) 0.0223(16) 0.0167(14)
C34 0.090(3) 0.0282(16) 0.045(2) 0.0063(14) 0.0318(19) 0.0228(17)
C35 0.079(2) 0.0230(14) 0.0282(16) 0.0024(12) 0.0051(15) 0.0049(15)
C36 0.0467(17) 0.0162(12) 0.0317(15) 0.0068(11) 0.0024(13) 0.0009(11)
C37 0.0522(19) 0.0321(16) 0.0484(19) 0.0087(14) -0.0025(15) 0.0198(14)
C38 0.0509(19) 0.0345(16) 0.0403(17) 0.0127(14) -0.0061(15) 0.0018(14)
C41 0.0481(18) 0.0227(13) 0.0346(15) 0.0062(12) -0.0016(13) 0.0149(12)
C42 0.0267(13) 0.0219(12) 0.0296(14) 0.0087(11) 0.0039(11) 0.0086(10)
C43 0.0303(14) 0.0286(13) 0.0274(13) 0.0120(11) 0.0034(11) 0.0130(11)
C44 0.0239(13) 0.0274(13) 0.0225(13) 0.0078(10) 0.0014(10) 0.0067(10)
C45 0.0369(16) 0.0376(15) 0.0231(13) 0.0072(12) -0.0025(11) 0.0112(13)
C51 0.0380(15) 0.0174(12) 0.0223(12) 0.0025(10) 0.0010(11) 0.0156(11)
C52 0.0383(15) 0.0260(13) 0.0256(13) 0.0063(11) 0.0040(11) 0.0161(12)
C53 0.0497(18) 0.0376(16) 0.0269(14) 0.0050(12) 0.0077(13) 0.0237(14)
C54 0.057(2) 0.0324(15) 0.0238(14) -0.0035(12) -0.0065(13) 0.0164(14)
C55 0.0441(17) 0.0294(15) 0.0326(15) 0.0029(12) -0.0073(13) 0.0068(13)
C56 0.0373(15) 0.0214(13) 0.0310(14) 0.0061(11) -0.0008(12) 0.0111(11)
C57 0.0388(17) 0.0439(17) 0.0313(15) 0.0050(13) 0.0081(13) 0.0106(14)
C58 0.0355(16) 0.0423(17) 0.0414(17) 0.0115(14) 0.0010(13) 0.0051(14)
C61 0.0310(14) 0.0213(12) 0.0192(12) 0.0031(10) -0.0029(10) 0.0065(10)
C62 0.0451(17) 0.0279(14) 0.0205(13) 0.0041(11) 0.0014(12) 0.0115(12)
C63 0.064(2) 0.0342(16) 0.0271(15) -0.0016(13) 0.0040(14) 0.0177(15)
C64 0.072(2) 0.0248(16) 0.0412(19) -0.0052(14) -0.0112(17) 0.0081(16)
C65 0.0489(19) 0.0261(15) 0.0456(19) 0.0082(13) -0.0076(15) -0.0002(13)
C66 0.0312(14) 0.0272(14) 0.0330(15) 0.0100(12) -0.0042(12) 0.0029(11)
C67 0.0470(18) 0.0424(17) 0.0288(15) 0.0100(13) 0.0152(13) 0.0152(14)
C68 0.0295(15) 0.0389(17) 0.0503(19) 0.0207(14) 0.0038(13) 0.0026(13)
C71 0.0241(12) 0.0157(11) 0.0218(12) 0.0055(9) 0.0026(10) 0.0041(9)
C72 0.0192(11) 0.0174(11) 0.0227(12) 0.0058(9) 0.0042(9) 0.0035(9)
C73 0.0227(12) 0.0192(12) 0.0262(13) 0.0072(10) 0.0068(10) 0.0055(10)
C74 0.0260(13) 0.0233(13) 0.0336(14) 0.0113(11) 0.0005(11) 0.0076(10)
C75 0.0323(14) 0.0247(13) 0.0265(13) 0.0083(11) -0.0035(11) 0.0041(11)
C76 0.0333(14) 0.0164(12) 0.0207(12) 0.0026(10) 0.0006(10) 0.0040(10)
C81 0.0342(14) 0.0231(12) 0.0224(12) 0.0075(10) 0.0078(11) 0.0138(11)
C82 0.0478(17) 0.0257(14) 0.0280(14) 0.0065(11) 0.0109(12) 0.0131(13)
C83 0.086(3) 0.0342(17) 0.0335(17) 0.0050(13) 0.0177(17) 0.0309(18)
C84 0.085(3) 0.059(2) 0.0461(19) 0.0249(17) 0.0430(19) 0.051(2)
C85 0.059(2) 0.056(2) 0.066(2) 0.0282(19) 0.0428(19) 0.0310(18)
C86 0.0419(17) 0.0343(16) 0.0455(18) 0.0129(13) 0.0218(14) 0.0151(13)

loop_
_atom_type_symbol
_atom_type_description
_atom_type_scat_dispersion_real
_atom_type_scat_dispersion_imag
_atom_type_scat_source
C C 0.0033 0.0016 'International Tables Vol C Tables 4.2.6.8 and 6.1.1.4'
H H 0.0000 0.0000 'International Tables Vol C Tables 4.2.6.8 and 6.1.1.4'
N N 0.0061 0.0033 'International Tables Vol C Tables 4.2.6.8 and 6.1.1.4'
Rh Rh -1.1178 0.9187 'International Tables Vol C Tables 4.2.6.8 and 6.1.1.4'

loop_
_geom_angle_atom_site_label_1
_geom_angle_atom_site_label_2
_geom_angle_atom_site_label_3
_geom_angle
_geom_angle_site_symmetry_1
_geom_angle_site_symmetry_3
N5 Rh2 N3 93.81(8) . .
N5 Rh2 N4 168.07(9) . .
N3 Rh2 N4 90.19(8) . .
N5 Rh2 N6 77.50(8) . .
N3 Rh2 N6 167.66(8) . .
N4 Rh2 N6 100.08(8) . .
N1 Rh1 N2 89.59(9) . .
N1 Rh1 C75 111.71(10) . .
N2 Rh1 C75 144.48(10) . .
N1 Rh1 C74 147.96(10) . .
N2 Rh1 C74 110.93(9) . .
C75 Rh1 C74 38.87(10) . .
N1 Rh1 C76 95.60(9) . .
N2 Rh1 C76 172.10(9) . .
C75 Rh1 C76 37.59(10) . .
C74 Rh1 C76 67.09(10) . .
N1 Rh1 C73 165.67(9) . .
N2 Rh1 C73 99.47(9) . .
C75 Rh1 C73 66.42(10) . .
C74 Rh1 C73 36.79(9) . .
C76 Rh1 C73 74.31(9) . .
C12 N1 C21 118.1(2) . .
C12 N1 Rh1 127.4(2) . .
C21 N1 Rh1 114.47(18) . .
C14 N2 C31 116.6(2) . .
C14 N2 Rh1 127.25(19) . .
C31 N2 Rh1 116.18(16) . .
C42 N3 C51 115.9(2) . .
C42 N3 Rh2 127.76(17) . .
C51 N3 Rh2 116.19(15) . .
C44 N4 C61 114.8(2) . .
C44 N4 Rh2 126.26(17) . .
C61 N4 Rh2 118.41(16) . .
C71 N5 Rh2 118.12(17) . .
C71 N5 H5 120(2) . .
Rh2 N5 H5 122(2) . .
C72 N6 C81 114.4(2) . .
C72 N6 Rh2 115.16(16) . .
C81 N6 Rh2 127.97(16) . .
C12 C11 H111 109.5 . .
C12 C11 H112 109.5 . .
H111 C11 H112 109.5 . .
C12 C11 H113 109.5 . .
H111 C11 H113 109.5 . .
H112 C11 H113 109.5 . .
N1 C12 C13 123.8(3) . .
N1 C12 C11 119.0(3) . .
C13 C12 C11 117.2(3) . .
C14 C13 C12 127.8(3) . .
C14 C13 H13 116.1 . .
C12 C13 H13 116.1 . .
N2 C14 C13 123.7(3) . .
N2 C14 C15 119.8(3) . .
C13 C14 C15 116.5(3) . .
C14 C15 H151 109.5 . .
C14 C15 H152 109.5 . .
H151 C15 H152 109.5 . .
C14 C15 H153 109.5 . .
H151 C15 H153 109.5 . .
H152 C15 H153 109.5 . .
C26 C21 C22 121.9(3) . .
C26 C21 N1 120.0(3) . .
C22 C21 N1 118.0(3) . .
C23 C22 C21 118.0(3) . .
C23 C22 C27 120.9(3) . .
C21 C22 C27 121.1(3) . .
C24 C23 C22 121.0(3) . .
C24 C23 H23 119.5 . .
C22 C23 H23 119.5 . .
C23 C24 C25 120.3(3) . .
C23 C24 H24 119.8 . .
C25 C24 H24 119.8 . .
C24 C25 C26 120.8(3) . .
C24 C25 H25 119.6 . .
C26 C25 H25 119.6 . .
C21 C26 C25 118.0(3) . .
C21 C26 C28 121.2(3) . .
C25 C26 C28 120.8(3) . .
C22 C27 H271 109.5 . .
C22 C27 H272 109.5 . .
H271 C27 H272 109.5 . .
C22 C27 H273 109.5 . .
H271 C27 H273 109.5 . .
H272 C27 H273 109.5 . .
C26 C28 H281 109.5 . .
C26 C28 H282 109.5 . .
H281 C28 H282 109.5 . .
C26 C28 H283 109.5 . .
H281 C28 H283 109.5 . .
H282 C28 H283 109.5 . .
C32 C31 C36 121.5(3) . .
C32 C31 N2 120.0(2) . .
C36 C31 N2 118.6(3) . .
C33 C32 C31 118.3(3) . .
C33 C32 C37 120.7(3) . .
C31 C32 C37 121.0(3) . .
C34 C33 C32 121.2(3) . .
C34 C33 H33 119.4 . .
C32 C33 H33 119.4 . .
C33 C34 C35 120.0(3) . .
C33 C34 H34 120.0 . .
C35 C34 H34 120.0 . .
C34 C35 C36 120.9(3) . .
C34 C35 H35 119.6 . .
C36 C35 H35 119.6 . .
C35 C36 C31 118.0(3) . .
C35 C36 C38 121.6(3) . .
C31 C36 C38 120.3(3) . .
C32 C37 H371 109.5 . .
C32 C37 H372 109.5 . .
H371 C37 H372 109.5 . .
C32 C37 H373 109.5 . .
H371 C37 H373 109.5 . .
H372 C37 H373 109.5 . .
C36 C38 H381 109.5 . .
C36 C38 H382 109.5 . .
H381 C38 H382 109.5 . .
C36 C38 H383 109.5 . .
H381 C38 H383 109.5 . .
H382 C38 H383 109.5 . .
C42 C41 H411 109.5 . .
C42 C41 H412 109.5 . .
H411 C41 H412 109.5 . .
C42 C41 H413 109.5 . .
H411 C41 H413 109.5 . .
H412 C41 H413 109.5 . .
N3 C42 C43 122.8(2) . .
N3 C42 C41 120.6(2) . .
C43 C42 C41 116.6(2) . .
C42 C43 C44 128.0(2) . .
C42 C43 H43 116.0 . .
C44 C43 H43 116.0 . .
N4 C44 C43 124.0(2) . .
N4 C44 C45 121.4(2) . .
C43 C44 C45 114.5(2) . .
C44 C45 H451 109.5 . .
C44 C45 H452 109.5 . .
H451 C45 H452 109.5 . .
C44 C45 H453 109.5 . .
H451 C45 H453 109.5 . .
H452 C45 H453 109.5 . .
C56 C51 C52 121.5(2) . .
C56 C51 N3 119.2(2) . .
C52 C51 N3 119.3(2) . .
C51 C52 C53 118.0(3) . .
C51 C52 C57 120.6(2) . .
C53 C52 C57 121.3(3) . .
C54 C53 C52 120.9(3) . .
C54 C53 H53 119.6 . .
C52 C53 H53 119.6 . .
C55 C54 C53 120.0(3) . .
C55 C54 H54 120.0 . .
C53 C54 H54 120.0 . .
C54 C55 C56 121.3(3) . .
C54 C55 H55 119.4 . .
C56 C55 H55 119.4 . .
C55 C56 C51 118.3(3) . .
C55 C56 C58 121.2(3) . .
C51 C56 C58 120.4(2) . .
C52 C57 H571 109.5 . .
C52 C57 H572 109.5 . .
H571 C57 H572 109.5 . .
C52 C57 H573 109.5 . .
H571 C57 H573 109.5 . .
H572 C57 H573 109.5 . .
C56 C58 H581 109.5 . .
C56 C58 H582 109.5 . .
H581 C58 H582 109.5 . .
C56 C58 H583 109.5 . .
H581 C58 H583 109.5 . .
H582 C58 H583 109.5 . .
C62 C61 C66 121.2(2) . .
C62 C61 N4 119.5(2) . .
C66 C61 N4 119.2(2) . .
C63 C62 C61 118.3(3) . .
C63 C62 C67 120.3(3) . .
C61 C62 C67 121.3(2) . .
C64 C63 C62 121.1(3) . .
C64 C63 H63 119.4 . .
C62 C63 H63 119.4 . .
C63 C64 C65 119.9(3) . .
C63 C64 H64 120.0 . .
C65 C64 H64 120.0 . .
C64 C65 C66 121.4(3) . .
C64 C65 H65 119.3 . .
C66 C65 H65 119.3 . .
C65 C66 C61 118.0(3) . .
C65 C66 C68 120.6(3) . .
C61 C66 C68 121.3(2) . .
C62 C67 H671 109.5 . .
C62 C67 H672 109.5 . .
H671 C67 H672 109.5 . .
C62 C67 H673 109.5 . .
H671 C67 H673 109.5 . .
H672 C67 H673 109.5 . .
C66 C68 H681 109.5 . .
C66 C68 H682 109.5 . .
H681 C68 H682 109.5 . .
C66 C68 H683 109.5 . .
H681 C68 H683 109.5 . .
H682 C68 H683 109.5 . .
N5 C71 C72 114.5(2) . .
N5 C71 C76 127.9(2) . .
C72 C71 C76 117.5(2) . .
N6 C72 C71 114.3(2) . .
N6 C72 C73 129.5(2) . .
C71 C72 C73 116.3(2) . .
C74 C73 C72 121.5(2) . .
C74 C73 Rh1 65.71(14) . .
C72 C73 Rh1 95.28(15) . .
C74 C73 H73 118.7 . .
C72 C73 H73 118.7 . .
Rh1 C73 H73 118.7 . .
C73 C74 C75 118.1(2) . .
C73 C74 Rh1 77.50(15) . .
C75 C74 Rh1 70.01(15) . .
C73 C74 H74 120.9 . .
C75 C74 H74 120.9 . .
Rh1 C74 H74 120.9 . .
C76 C75 C74 117.9(2) . .
C76 C75 Rh1 75.94(15) . .
C74 C75 Rh1 71.12(15) . .
C76 C75 H75 121.0 . .
C74 C75 H75 121.0 . .
Rh1 C75 H75 121.0 . .
C75 C76 C71 121.1(2) . .
C75 C76 Rh1 66.47(14) . .
C71 C76 Rh1 96.04(15) . .
C75 C76 H76 118.7 . .
C71 C76 H76 118.7 . .
Rh1 C76 H76 118.7 . .
C82 C81 C86 120.0(3) . .
C82 C81 N6 123.1(2) . .
C86 C81 N6 116.9(2) . .
C81 C82 C83 119.0(3) . .
C81 C82 H82 120.5 . .
C83 C82 H82 120.5 . .
C84 C83 C82 120.5(3) . .
C84 C83 H83 119.8 . .
C82 C83 H83 119.8 . .
C83 C84 C85 120.6(3) . .
C83 C84 H84 119.7 . .
C85 C84 H84 119.7 . .
C84 C85 C86 119.5(3) . .
C84 C85 H85 120.3 . .
C86 C85 H85 120.3 . .
C81 C86 C85 120.4(3) . .
C81 C86 H86 119.8 . .
C85 C86 H86 119.8 . .

loop_
_geom_bond_atom_site_label_1
_geom_bond_atom_site_label_2
_geom_bond_distance
_geom_bond_site_symmetry_2
Rh2 N5 1.983(2) .
Rh2 N3 2.015(2) .
Rh2 N4 2.026(2) .
Rh2 N6 2.051(2) .
Rh1 N1 2.019(2) .
Rh1 N2 2.035(2) .
Rh1 C75 2.124(3) .
Rh1 C74 2.138(3) .
Rh1 C76 2.247(2) .
Rh1 C73 2.290(2) .
N1 C12 1.331(4) .
N1 C21 1.440(3) .
N2 C14 1.324(4) .
N2 C31 1.431(3) .
N3 C42 1.332(3) .
N3 C51 1.439(3) .
N4 C44 1.335(3) .
N4 C61 1.442(3) .
N5 C71 1.315(3) .
N5 H5 0.86(3) .
N6 C72 1.334(3) .
N6 C81 1.434(3) .
C11 C12 1.521(4) .
C11 H111 0.9800 .
C11 H112 0.9800 .
C11 H113 0.9800 .
C12 C13 1.393(4) .
C13 C14 1.392(4) .
C13 H13 0.9500 .
C14 C15 1.513(4) .
C15 H151 0.9800 .
C15 H152 0.9800 .
C15 H153 0.9800 .
C21 C26 1.392(5) .
C21 C22 1.399(4) .
C22 C23 1.393(4) .
C22 C27 1.501(5) .
C23 C24 1.377(5) .
C23 H23 0.9500 .
C24 C25 1.377(5) .
C24 H24 0.9500 .
C25 C26 1.399(5) .
C25 H25 0.9500 .
C26 C28 1.504(5) .
C27 H271 0.9800 .
C27 H272 0.9800 .
C27 H273 0.9800 .
C28 H281 0.9800 .
C28 H282 0.9800 .
C28 H283 0.9800 .
C31 C32 1.396(4) .
C31 C36 1.399(4) .
C32 C33 1.389(4) .
C32 C37 1.499(4) .
C33 C34 1.375(5) .
C33 H33 0.9500 .
C34 C35 1.378(5) .
C34 H34 0.9500 .
C35 C36 1.398(4) .
C35 H35 0.9500 .
C36 C38 1.497(4) .
C37 H371 0.9800 .
C37 H372 0.9800 .
C37 H373 0.9800 .
C38 H381 0.9800 .
C38 H382 0.9800 .
C38 H383 0.9800 .
C41 C42 1.512(3) .
C41 H411 0.9800 .
C41 H412 0.9800 .
C41 H413 0.9800 .
C42 C43 1.394(4) .
C43 C44 1.395(4) .
C43 H43 0.9500 .
C44 C45 1.518(3) .
C45 H451 0.9800 .
C45 H452 0.9800 .
C45 H453 0.9800 .
C51 C56 1.397(4) .
C51 C52 1.397(4) .
C52 C53 1.401(4) .
C52 C57 1.508(4) .
C53 C54 1.381(5) .
C53 H53 0.9500 .
C54 C55 1.375(5) .
C54 H54 0.9500 .
C55 C56 1.389(4) .
C55 H55 0.9500 .
C56 C58 1.496(4) .
C57 H571 0.9800 .
C57 H572 0.9800 .
C57 H573 0.9800 .
C58 H581 0.9800 .
C58 H582 0.9800 .
C58 H583 0.9800 .
C61 C62 1.397(4) .
C61 C66 1.405(4) .
C62 C63 1.396(4) .
C62 C67 1.507(4) .
C63 C64 1.374(5) .
C63 H63 0.9500 .
C64 C65 1.377(5) .
C64 H64 0.9500 .
C65 C66 1.393(4) .
C65 H65 0.9500 .
C66 C68 1.497(4) .
C67 H671 0.9800 .
C67 H672 0.9800 .
C67 H673 0.9800 .
C68 H681 0.9800 .
C68 H682 0.9800 .
C68 H683 0.9800 .
C71 C72 1.431(3) .
C71 C76 1.441(3) .
C72 C73 1.455(3) .
C73 C74 1.405(4) .
C73 H73 1.0000 .
C74 C75 1.418(4) .
C74 H74 1.0000 .
C75 C76 1.413(4) .
C75 H75 1.0000 .
C76 H76 1.0000 .
C81 C82 1.379(4) .
C81 C86 1.384(4) .
C82 C83 1.400(4) .
C82 H82 0.9500 .
C83 C84 1.365(5) .
C83 H83 0.9500 .
C84 C85 1.370(5) .
C84 H84 0.9500 .
C85 C86 1.387(4) .
C85 H85 0.9500 .
C86 H86 0.9500 .

loop_
_geom_torsion_atom_site_label_1
_geom_torsion_atom_site_label_2
_geom_torsion_atom_site_label_3
_geom_torsion_atom_site_label_4
_geom_torsion
_geom_torsion_site_symmetry_1
_geom_torsion_site_symmetry_2
_geom_torsion_site_symmetry_3
_geom_torsion_site_symmetry_4
C21 N1 C12 C13 174.7(3) . . . .
Rh1 N1 C12 C13 -2.2(5) . . . .
C21 N1 C12 C11 -4.9(5) . . . .
Rh1 N1 C12 C11 178.2(3) . . . .
N1 C12 C13 C14 -3.6(6) . . . .
C11 C12 C13 C14 176.0(4) . . . .
C31 N2 C14 C13 -176.6(3) . . . .
Rh1 N2 C14 C13 4.8(5) . . . .
C31 N2 C14 C15 3.4(4) . . . .
Rh1 N2 C14 C15 -175.2(2) . . . .
C12 C13 C14 N2 2.2(6) . . . .
C12 C13 C14 C15 -177.8(4) . . . .
C12 N1 C21 C26 93.0(4) . . . .
Rh1 N1 C21 C26 -89.8(3) . . . .
C12 N1 C21 C22 -91.2(3) . . . .
Rh1 N1 C21 C22 86.1(3) . . . .
C26 C21 C22 C23 0.7(5) . . . .
N1 C21 C22 C23 -175.0(3) . . . .
C26 C21 C22 C27 178.5(3) . . . .
N1 C21 C22 C27 2.8(4) . . . .
C21 C22 C23 C24 0.3(5) . . . .
C27 C22 C23 C24 -177.4(3) . . . .
C22 C23 C24 C25 -1.0(6) . . . .
C23 C24 C25 C26 0.6(6) . . . .
C22 C21 C26 C25 -1.1(5) . . . .
N1 C21 C26 C25 174.6(3) . . . .
C22 C21 C26 C28 -179.1(3) . . . .
N1 C21 C26 C28 -3.4(5) . . . .
C24 C25 C26 C21 0.4(5) . . . .
C24 C25 C26 C28 178.4(4) . . . .
C14 N2 C31 C32 -91.2(3) . . . .
Rh1 N2 C31 C32 87.6(3) . . . .
C14 N2 C31 C36 88.7(3) . . . .
Rh1 N2 C31 C36 -92.5(2) . . . .
C36 C31 C32 C33 2.4(4) . . . .
N2 C31 C32 C33 -177.7(2) . . . .
C36 C31 C32 C37 -176.1(3) . . . .
N2 C31 C32 C37 3.8(4) . . . .
C31 C32 C33 C34 -2.5(4) . . . .
C37 C32 C33 C34 176.0(3) . . . .
C32 C33 C34 C35 0.5(5) . . . .
C33 C34 C35 C36 1.7(5) . . . .
C34 C35 C36 C31 -1.8(4) . . . .
C34 C35 C36 C38 177.2(3) . . . .
C32 C31 C36 C35 -0.3(4) . . . .
N2 C31 C36 C35 179.8(2) . . . .
C32 C31 C36 C38 -179.3(3) . . . .
N2 C31 C36 C38 0.8(4) . . . .
C51 N3 C42 C43 -178.5(2) . . . .
Rh2 N3 C42 C43 6.9(4) . . . .
C51 N3 C42 C41 -1.9(4) . . . .
Rh2 N3 C42 C41 -176.5(2) . . . .
N3 C42 C43 C44 3.8(4) . . . .
C41 C42 C43 C44 -172.9(3) . . . .
C61 N4 C44 C43 177.0(2) . . . .
Rh2 N4 C44 C43 5.5(4) . . . .
C61 N4 C44 C45 -0.8(3) . . . .
Rh2 N4 C44 C45 -172.33(19) . . . .
C42 C43 C44 N4 -10.5(5) . . . .
C42 C43 C44 C45 167.5(3) . . . .
C42 N3 C51 C56 -87.8(3) . . . .
Rh2 N3 C51 C56 87.5(2) . . . .
C42 N3 C51 C52 93.4(3) . . . .
Rh2 N3 C51 C52 -91.3(2) . . . .
C56 C51 C52 C53 -0.8(4) . . . .
N3 C51 C52 C53 178.1(2) . . . .
C56 C51 C52 C57 178.9(3) . . . .
N3 C51 C52 C57 -2.3(4) . . . .
C51 C52 C53 C54 0.3(4) . . . .
C57 C52 C53 C54 -179.3(3) . . . .
C52 C53 C54 C55 0.0(4) . . . .
C53 C54 C55 C56 0.2(5) . . . .
C54 C55 C56 C51 -0.6(4) . . . .
C54 C55 C56 C58 178.4(3) . . . .
C52 C51 C56 C55 0.9(4) . . . .
N3 C51 C56 C55 -177.9(2) . . . .
C52 C51 C56 C58 -178.1(2) . . . .
N3 C51 C56 C58 3.1(4) . . . .
C44 N4 C61 C62 77.0(3) . . . .
Rh2 N4 C61 C62 -110.7(2) . . . .
C44 N4 C61 C66 -99.9(3) . . . .
Rh2 N4 C61 C66 72.4(3) . . . .
C66 C61 C62 C63 1.7(4) . . . .
N4 C61 C62 C63 -175.1(2) . . . .
C66 C61 C62 C67 -179.9(3) . . . .
N4 C61 C62 C67 3.3(4) . . . .
C61 C62 C63 C64 -0.6(5) . . . .
C67 C62 C63 C64 -179.0(3) . . . .
C62 C63 C64 C65 -0.3(5) . . . .
C63 C64 C65 C66 0.2(5) . . . .
C64 C65 C66 C61 0.9(5) . . . .
C64 C65 C66 C68 179.9(3) . . . .
C62 C61 C66 C65 -1.8(4) . . . .
N4 C61 C66 C65 175.0(2) . . . .
C62 C61 C66 C68 179.1(3) . . . .
N4 C61 C66 C68 -4.0(4) . . . .
Rh2 N5 C71 C72 5.5(3) . . . .
Rh2 N5 C71 C76 -176.5(2) . . . .
C81 N6 C72 C71 159.7(2) . . . .
Rh2 N6 C72 C71 -3.9(3) . . . .
C81 N6 C72 C73 -19.4(4) . . . .
Rh2 N6 C72 C73 176.9(2) . . . .
N5 C71 C72 N6 -0.8(3) . . . .
C76 C71 C72 N6 -179.0(2) . . . .
N5 C71 C72 C73 178.4(2) . . . .
C76 C71 C72 C73 0.2(3) . . . .
N6 C72 C73 C74 156.8(3) . . . .
C71 C72 C73 C74 -22.3(3) . . . .
N6 C72 C73 Rh1 -138.6(2) . . . .
C71 C72 C73 Rh1 42.4(2) . . . .
C72 C73 C74 C75 21.9(4) . . . .
Rh1 C73 C74 C75 -59.0(2) . . . .
C72 C73 C74 Rh1 80.9(2) . . . .
C73 C74 C75 C76 1.0(4) . . . .
Rh1 C74 C75 C76 -61.9(2) . . . .
C73 C74 C75 Rh1 62.9(2) . . . .
C74 C75 C76 C71 -23.2(4) . . . .
Rh1 C75 C76 C71 -82.6(2) . . . .
C74 C75 C76 Rh1 59.4(2) . . . .
N5 C71 C76 C75 -155.5(3) . . . .
C72 C71 C76 C75 22.4(4) . . . .
N5 C71 C76 Rh1 138.4(2) . . . .
C72 C71 C76 Rh1 -43.7(2) . . . .
C72 N6 C81 C82 78.7(3) . . . .
Rh2 N6 C81 C82 -120.2(2) . . . .
C72 N6 C81 C86 -97.9(3) . . . .
Rh2 N6 C81 C86 63.2(3) . . . .
C86 C81 C82 C83 1.5(4) . . . .
N6 C81 C82 C83 -175.0(3) . . . .
C81 C82 C83 C84 -1.7(5) . . . .
C82 C83 C84 C85 0.7(6) . . . .
C83 C84 C85 C86 0.5(6) . . . .
C82 C81 C86 C85 -0.4(5) . . . .
N6 C81 C86 C85 176.3(3) . . . .
C84 C85 C86 C81 -0.6(5) . . . .
